data_7111552
loop_
_publ_author_name
'Tian, Xiao-Hong'
'Hao, Xiang'
'Liang, Tong-Ling'
'Chen, Chuan-Feng'

_publ_section_title
;
 Triptycene-derived calix[6]arenes: synthesis, structure and tubular
 assemblies in the solid state
;
_journal_issue 44
_journal_name_full 'Chemical Communications'
_journal_page_first 6771
_journal_page_last 6773
_journal_paper_doi 10.1039/b912323g
_journal_year 2009
_chemical_formula_moiety 'C68 H64 O6, 2(C H4 O), 4(C H2 Cl2)'
_chemical_formula_sum 'C74 H80 Cl8 O8'
_chemical_formula_weight 1380.98
_chemical_name_systematic
;
?
;
_space_group_IT_number 2
_symmetry_cell_setting triclinic
_symmetry_space_group_name_Hall '-P 1'
_symmetry_space_group_name_H-M 'P -1'
_atom_sites_solution_hydrogens geom
_atom_sites_solution_primary direct
_atom_sites_solution_secondary difmap
_audit_creation_method SHELXL-97
_cell_angle_alpha 78.87(3)
_cell_angle_beta 81.79(3)
_cell_angle_gamma 82.09(3)
_cell_formula_units_Z 1
_cell_length_a 7.4028(15)
_cell_length_b 15.554(3)
_cell_length_c 16.174(3)
_cell_measurement_reflns_used 417
_cell_measurement_temperature 173(2)
_cell_measurement_theta_max 27.48
_cell_measurement_theta_min 2.17
_cell_volume 1796.9(6)
_computing_cell_refinement 'CrystalClear (Rigaku Inc., 2008)'
_computing_data_collection 'CrystalClear (Rigaku Inc., 2008)'
_computing_data_reduction 'CrystalClear (Rigaku Inc., 2008)'
_computing_molecular_graphics 'XP in Siemens SHELXTL (Sheldrick, 1994)'
_computing_publication_material 'SHELX97 (Sheldrick, 1997)'
_computing_structure_refinement 'SHELXL-97 (Sheldrick, 1997)'
_computing_structure_solution 'SHELXS-97 (Sheldrick, 1990)'
_diffrn_ambient_temperature 173(2)
_diffrn_measured_fraction_theta_full 0.999
_diffrn_measured_fraction_theta_max 0.999
_diffrn_measurement_device_type 'Saturn724+ CCD'
_diffrn_measurement_method '\w scans at fixed \c = 45\%'
_diffrn_radiation_monochromator graphite
_diffrn_radiation_source 'sealed tube'
_diffrn_radiation_type MoK\a
_diffrn_radiation_wavelength 0.71073
_diffrn_reflns_av_R_equivalents 0.0349
_diffrn_reflns_av_sigmaI/netI 0.0266
_diffrn_reflns_limit_h_max 8
_diffrn_reflns_limit_h_min -8
_diffrn_reflns_limit_k_max 18
_diffrn_reflns_limit_k_min -18
_diffrn_reflns_limit_l_max 19
_diffrn_reflns_limit_l_min -19
_diffrn_reflns_number 24372
_diffrn_reflns_theta_full 25.00
_diffrn_reflns_theta_max 25.00
_diffrn_reflns_theta_min 1.69
_exptl_absorpt_coefficient_mu 0.366
_exptl_absorpt_correction_T_max 0.9370
_exptl_absorpt_correction_T_min 0.9140
_exptl_absorpt_correction_type multi-scan
_exptl_absorpt_process_details 'CrystalClear (Rigaku Inc., 2008)'
_exptl_crystal_colour colorless
_exptl_crystal_density_diffrn 1.276
_exptl_crystal_density_method 'not measured'
_exptl_crystal_description plate
_exptl_crystal_F_000 724
_exptl_crystal_size_max 0.25
_exptl_crystal_size_mid 0.20
_exptl_crystal_size_min 0.18
_refine_diff_density_max 3.104
_refine_diff_density_min -1.024
_refine_diff_density_rms 0.150
_refine_ls_extinction_method none
_refine_ls_goodness_of_fit_ref 1.809
_refine_ls_hydrogen_treatment constr
_refine_ls_matrix_type full
_refine_ls_number_parameters 407
_refine_ls_number_reflns 6323
_refine_ls_number_restraints 0
_refine_ls_restrained_S_all 1.809
_refine_ls_R_factor_all 0.1246
_refine_ls_R_factor_gt 0.1194
_refine_ls_shift/su_max 0.000
_refine_ls_shift/su_mean 0.000
_refine_ls_structure_factor_coef Fsqd
_refine_ls_weighting_details 'calc w=1/[\s^2^(Fo^2^)+(0.2000P)^2^+0.0000P] where P=(Fo^2^+2Fc^2^)/3'
_refine_ls_weighting_scheme calc
_refine_ls_wR_factor_gt 0.3905
_refine_ls_wR_factor_ref 0.3979
_reflns_number_gt 5809
_reflns_number_total 6323
_reflns_threshold_expression >2sigma(I)
_cod_data_source_file b912323gsup1.cif
_cod_data_source_block sa123
_cod_depositor_comments
;
The following automatic conversions were performed:

'_exptl_absorpt_correction_type' value 'Multi-scan' changed to
'multi-scan' according to
/home/saulius/struct/CIF-dictionaries/cif_core.dic dictionary named
'cif_core.dic' version 2.4.2 from 2011-04-26.

Automatic conversion script
Id: cif_fix_values 1891 2012-01-12 08:04:46Z andrius 
;
_cod_original_cell_volume 1797.0(6)
_cod_original_sg_symbol_H-M P-1
_cod_database_code 7111552

loop_
_symmetry_equiv_pos_as_xyz
'x, y, z'
'-x, -y, -z'

loop_
_atom_site_label
_atom_site_type_symbol
_atom_site_fract_x
_atom_site_fract_y
_atom_site_fract_z
_atom_site_U_iso_or_equiv
_atom_site_adp_type
_atom_site_occupancy
_atom_site_symmetry_multiplicity
_atom_site_calc_flag
_atom_site_refinement_flags
Cl1 Cl 0.4141(3) 0.8543(3) 0.06472(14) 0.1549(16) Uani 1 1 d .
Cl2 Cl 0.7990(4) 0.8460(4) 0.05719(19) 0.190(2) Uani 1 1 d .
Cl3 Cl 0.59445(19) 0.79461(10) 0.36665(10) 0.0647(5) Uani 1 1 d .
Cl4 Cl 0.6490(2) 0.59926(11) 0.40209(14) 0.0818(7) Uani 1 1 d .
O1 O 1.0713(4) 0.85871(19) 0.40507(18) 0.0394(8) Uani 1 1 d .
H1 H 1.0875 0.8397 0.4560 0.059 Uiso 1 1 calc R
O2 O 0.8445(4) 1.08827(17) 0.20470(17) 0.0294(7) Uani 1 1 d .
O3 O 0.7461(3) 1.28983(17) 0.34035(17) 0.0287(7) Uani 1 1 d .
O4 O 1.0186(10) 0.9550(2) 0.5543(2) 0.105(2) Uani 1 1 d .
H4 H 1.0469 0.9570 0.5018 0.126 Uiso 1 1 d R
C1 C 1.1908(7) 0.5832(3) 0.2237(3) 0.0434(11) Uani 1 1 d .
C2 C 1.0995(12) 0.6098(5) 0.1403(5) 0.098(3) Uani 1 1 d .
H2A H 1.1248 0.5611 0.1083 0.147 Uiso 1 1 calc R
H2B H 1.1498 0.6622 0.1059 0.147 Uiso 1 1 calc R
H2C H 0.9665 0.6230 0.1540 0.147 Uiso 1 1 calc R
C3 C 1.3986(8) 0.5671(3) 0.1989(3) 0.0527(13) Uani 1 1 d .
H3A H 1.4416 0.6202 0.1625 0.079 Uiso 1 1 calc R
H3B H 1.4263 0.5175 0.1682 0.079 Uiso 1 1 calc R
H3C H 1.4608 0.5534 0.2502 0.079 Uiso 1 1 calc R
C4 C 1.1323(11) 0.4934(4) 0.2828(5) 0.091(3) Uani 1 1 d .
H4A H 1.1580 0.4454 0.2500 0.136 Uiso 1 1 calc R
H4B H 1.0007 0.5012 0.3028 0.136 Uiso 1 1 calc R
H4C H 1.2024 0.4790 0.3316 0.136 Uiso 1 1 calc R
C5 C 1.1537(5) 0.6564(3) 0.2722(3) 0.0325(9) Uani 1 1 d .
C6 C 1.1054(5) 0.7450(3) 0.2319(2) 0.0284(9) Uani 1 1 d .
H6A H 1.0931 0.7561 0.1730 0.034 Uiso 1 1 calc R
C7 C 1.0760(5) 0.8141(2) 0.2741(2) 0.0277(8) Uani 1 1 d .
C8 C 1.0998(5) 0.7915(2) 0.3624(2) 0.0269(8) Uani 1 1 d .
C9 C 1.1504(5) 0.7041(3) 0.4060(2) 0.0278(9) Uani 1 1 d .
C10 C 1.1746(5) 0.6376(2) 0.3597(2) 0.0291(9) Uani 1 1 d .
H10A H 1.2055 0.5784 0.3865 0.035 Uiso 1 1 calc R
C11 C 1.1901(6) 0.6806(3) 0.4987(2) 0.0354(10) Uani 1 1 d .
H11A H 1.2246 0.6161 0.5125 0.042 Uiso 1 1 calc R
H11B H 1.2974 0.7097 0.5044 0.042 Uiso 1 1 calc R
C12 C 1.0043(6) 0.9077(3) 0.2287(3) 0.0355(10) Uani 1 1 d .
H12A H 0.9964 0.9046 0.1687 0.043 Uiso 1 1 calc R
H12B H 0.8780 0.9232 0.2552 0.043 Uiso 1 1 calc R
C13 C 1.1179(5) 0.9831(2) 0.2297(2) 0.0269(8) Uani 1 1 d .
C14 C 1.2996(5) 0.9682(2) 0.2441(3) 0.0298(9) Uani 1 1 d .
H14A H 1.3605 0.9099 0.2495 0.036 Uiso 1 1 calc R
C15 C 1.3966(5) 1.0376(3) 0.2511(2) 0.0290(9) Uani 1 1 d .
H15A H 1.5210 1.0266 0.2623 0.035 Uiso 1 1 calc R
C16 C 1.3057(5) 1.1229(2) 0.2413(2) 0.0255(8) Uani 1 1 d .
C17 C 1.1230(5) 1.1392(2) 0.2228(2) 0.0251(8) Uani 1 1 d .
C18 C 1.0287(5) 1.0706(3) 0.2173(2) 0.0254(8) Uani 1 1 d .
C19 C 0.8116(6) 1.1074(3) 0.1174(3) 0.0443(11) Uani 1 1 d .
H19A H 0.6791 1.1189 0.1141 0.066 Uiso 1 1 calc R
H19B H 0.8626 1.0569 0.0900 0.066 Uiso 1 1 calc R
H19C H 0.8706 1.1595 0.0884 0.066 Uiso 1 1 calc R
C20 C 1.3808(5) 1.2058(2) 0.2514(2) 0.0260(8) Uani 1 1 d .
H20A H 1.5105 1.1947 0.2651 0.031 Uiso 1 1 calc R
C21 C 1.2473(5) 1.2388(2) 0.3210(2) 0.0250(8) Uani 1 1 d .
C22 C 1.0656(5) 1.2545(2) 0.3016(2) 0.0242(8) Uani 1 1 d .
C23 C 0.9263(5) 1.2807(2) 0.3592(2) 0.0248(8) Uani 1 1 d .
C24 C 0.9668(5) 1.2938(3) 0.4366(2) 0.0278(8) Uani 1 1 d .
C25 C 1.1479(5) 1.2809(3) 0.4530(2) 0.0309(9) Uani 1 1 d .
H25A H 1.1750 1.2919 0.5055 0.037 Uiso 1 1 calc R
C26 C 1.2906(6) 1.2526(3) 0.3963(2) 0.0321(9) Uani 1 1 d .
H26A H 1.4139 1.2431 0.4091 0.038 Uiso 1 1 calc R
C27 C 0.6766(6) 1.3788(3) 0.3004(3) 0.0383(10) Uani 1 1 d .
H27A H 0.5496 1.3792 0.2895 0.057 Uiso 1 1 calc R
H27B H 0.7532 1.3962 0.2467 0.057 Uiso 1 1 calc R
H27C H 0.6805 1.4204 0.3384 0.057 Uiso 1 1 calc R
C28 C 1.0424(5) 1.2364(2) 0.2154(2) 0.0265(8) Uani 1 1 d .
H28A H 0.9115 1.2465 0.2036 0.032 Uiso 1 1 calc R
C29 C 1.1703(5) 1.2931(2) 0.1477(2) 0.0276(9) Uani 1 1 d .
C30 C 1.3550(5) 1.2768(2) 0.1670(2) 0.0270(8) Uani 1 1 d .
C31 C 1.4887(6) 1.3225(3) 0.1117(3) 0.0345(10) Uani 1 1 d .
H31A H 1.6121 1.3130 0.1243 0.041 Uiso 1 1 calc R
C32 C 1.4434(7) 1.3836(3) 0.0358(3) 0.0426(11) Uani 1 1 d .
H32A H 1.5372 1.4122 -0.0012 0.051 Uiso 1 1 calc R
C33 C 1.2614(8) 1.4006(3) 0.0168(3) 0.0440(12) Uani 1 1 d .
H33A H 1.2293 1.4416 -0.0320 0.053 Uiso 1 1 calc R
C34 C 1.1263(7) 1.3544(3) 0.0732(3) 0.0367(10) Uani 1 1 d .
H34A H 1.0027 1.3646 0.0609 0.044 Uiso 1 1 calc R
C35 C 0.6179(8) 0.8562(5) -0.0011(4) 0.0694(17) Uani 1 1 d .
H35A H 0.6161 0.9123 -0.0422 0.083 Uiso 1 1 calc R
H35B H 0.6332 0.8071 -0.0334 0.083 Uiso 1 1 calc R
C37 C 1.2232(11) 0.9359(4) 0.5728(3) 0.0678(18) Uani 1 1 d .
H37A H 1.2899 0.9857 0.5442 0.102 Uiso 1 1 calc R
H37B H 1.2803 0.8823 0.5517 0.102 Uiso 1 1 calc R
H37C H 1.2279 0.9275 0.6341 0.102 Uiso 1 1 calc R
C46 C 0.6318(10) 0.7032(6) 0.3232(5) 0.084(2) Uani 1 1 d .
H46A H 0.7471 0.7052 0.2837 0.101 Uiso 1 1 calc R
H46B H 0.5304 0.7028 0.2894 0.101 Uiso 1 1 calc R

loop_
_atom_site_aniso_label
_atom_site_aniso_U_11
_atom_site_aniso_U_22
_atom_site_aniso_U_33
_atom_site_aniso_U_23
_atom_site_aniso_U_13
_atom_site_aniso_U_12
Cl1 0.0678(13) 0.341(5) 0.0754(14) -0.089(2) 0.0133(10) -0.039(2)
Cl2 0.0721(15) 0.409(7) 0.123(2) -0.123(3) -0.0341(14) -0.017(2)
Cl3 0.0453(8) 0.0663(9) 0.0807(11) 0.0012(8) -0.0259(7) -0.0015(6)
Cl4 0.0528(9) 0.0735(11) 0.1345(17) -0.0538(11) -0.0266(9) 0.0054(7)
O1 0.0542(19) 0.0330(16) 0.0331(15) -0.0183(13) 0.0038(13) -0.0034(14)
O2 0.0221(14) 0.0311(14) 0.0376(15) -0.0112(12) -0.0058(11) -0.0020(11)
O3 0.0219(13) 0.0264(14) 0.0383(15) -0.0093(11) -0.0014(11) -0.0018(10)
O4 0.247(8) 0.0279(19) 0.0319(19) -0.0155(15) 0.036(3) -0.032(3)
C1 0.056(3) 0.029(2) 0.051(3) -0.020(2) -0.011(2) 0.0002(19)
C2 0.105(6) 0.097(5) 0.119(6) -0.084(5) -0.069(5) 0.039(4)
C3 0.066(3) 0.042(3) 0.049(3) -0.024(2) 0.001(2) 0.010(2)
C4 0.104(6) 0.056(4) 0.122(6) -0.056(4) 0.043(5) -0.044(4)
C5 0.028(2) 0.034(2) 0.040(2) -0.0175(18) 0.0001(16) -0.0058(16)
C6 0.028(2) 0.030(2) 0.0295(19) -0.0097(16) -0.0032(15) -0.0042(15)
C7 0.0225(18) 0.0264(19) 0.037(2) -0.0094(16) -0.0059(15) -0.0033(14)
C8 0.0269(19) 0.0230(18) 0.033(2) -0.0116(16) 0.0020(15) -0.0065(15)
C9 0.0212(18) 0.031(2) 0.031(2) -0.0089(16) 0.0012(15) -0.0026(15)
C10 0.0252(19) 0.0223(18) 0.038(2) -0.0072(16) 0.0028(16) 0.0002(15)
C11 0.035(2) 0.041(2) 0.028(2) -0.0116(17) 0.0021(17) 0.0049(18)
C12 0.034(2) 0.026(2) 0.051(2) -0.0099(18) -0.0157(19) -0.0055(17)
C13 0.0281(19) 0.0254(19) 0.0274(18) -0.0043(15) -0.0033(15) -0.0050(15)
C14 0.028(2) 0.0233(18) 0.039(2) -0.0112(16) 0.0001(16) -0.0022(15)
C15 0.0237(19) 0.030(2) 0.034(2) -0.0086(16) -0.0039(15) 0.0004(15)
C16 0.0228(18) 0.0297(19) 0.0256(18) -0.0100(15) 0.0009(14) -0.0051(15)
C17 0.0274(19) 0.0246(18) 0.0235(18) -0.0064(14) -0.0033(14) -0.0006(15)
C18 0.0195(18) 0.0307(19) 0.0266(18) -0.0081(15) 0.0000(14) -0.0033(14)
C19 0.038(2) 0.057(3) 0.041(2) -0.015(2) -0.019(2) 0.006(2)
C20 0.0200(18) 0.0280(19) 0.0314(19) -0.0086(16) -0.0030(14) -0.0032(14)
C21 0.0227(18) 0.0274(18) 0.0260(18) -0.0061(15) -0.0013(14) -0.0057(14)
C22 0.0234(18) 0.0217(17) 0.0278(19) -0.0051(14) -0.0015(14) -0.0042(14)
C23 0.0230(18) 0.0211(17) 0.0306(19) -0.0058(15) -0.0030(15) -0.0024(14)
C24 0.0279(19) 0.0307(19) 0.0261(18) -0.0089(15) -0.0009(15) -0.0043(15)
C25 0.034(2) 0.037(2) 0.0249(19) -0.0111(16) -0.0003(16) -0.0085(17)
C26 0.028(2) 0.039(2) 0.032(2) -0.0080(17) -0.0038(16) -0.0084(17)
C27 0.036(2) 0.028(2) 0.052(3) -0.0075(18) -0.0132(19) 0.0014(17)
C28 0.0254(19) 0.0233(18) 0.0324(19) -0.0088(15) -0.0032(15) -0.0039(14)
C29 0.032(2) 0.0218(18) 0.0315(19) -0.0130(15) -0.0027(16) -0.0021(15)
C30 0.028(2) 0.0247(18) 0.0302(19) -0.0119(15) -0.0007(15) -0.0038(15)
C31 0.037(2) 0.032(2) 0.038(2) -0.0169(17) 0.0069(17) -0.0115(17)
C32 0.056(3) 0.037(2) 0.037(2) -0.0124(19) 0.008(2) -0.018(2)
C33 0.073(3) 0.028(2) 0.032(2) -0.0065(18) 0.000(2) -0.009(2)
C34 0.048(3) 0.031(2) 0.033(2) -0.0106(17) -0.0042(18) -0.0031(18)
C35 0.059(4) 0.094(5) 0.069(4) -0.044(3) -0.008(3) -0.015(3)
C37 0.111(5) 0.047(3) 0.035(3) 0.006(2) -0.011(3) 0.013(3)
C46 0.062(4) 0.123(6) 0.077(4) -0.037(4) 0.018(3) -0.043(4)

loop_
_atom_type_symbol
_atom_type_description
_atom_type_scat_dispersion_real
_atom_type_scat_dispersion_imag
_atom_type_scat_source
C C 0.0033 0.0016 'International Tables Vol C Tables 4.2.6.8 and 6.1.1.4'
H H 0.0000 0.0000 'International Tables Vol C Tables 4.2.6.8 and 6.1.1.4'
O O 0.0106 0.0060 'International Tables Vol C Tables 4.2.6.8 and 6.1.1.4'
Cl Cl 0.1484 0.1585 'International Tables Vol C Tables 4.2.6.8 and 6.1.1.4'

loop_
_geom_angle_atom_site_label_1
_geom_angle_atom_site_label_2
_geom_angle_atom_site_label_3
_geom_angle
_geom_angle_site_symmetry_1
_geom_angle_site_symmetry_3
C8 O1 H1 109.5 . .
C18 O2 C19 114.7(3) . .
C23 O3 C27 115.0(3) . .
C37 O4 H4 93.2 . .
C5 C1 C3 108.2(4) . .
C5 C1 C2 109.8(4) . .
C3 C1 C2 107.5(5) . .
C5 C1 C4 110.3(4) . .
C3 C1 C4 106.1(5) . .
C2 C1 C4 114.6(6) . .
C1 C2 H2A 109.5 . .
C1 C2 H2B 109.5 . .
H2A C2 H2B 109.5 . .
C1 C2 H2C 109.5 . .
H2A C2 H2C 109.5 . .
H2B C2 H2C 109.5 . .
C1 C3 H3A 109.5 . .
C1 C3 H3B 109.5 . .
H3A C3 H3B 109.5 . .
C1 C3 H3C 109.5 . .
H3A C3 H3C 109.5 . .
H3B C3 H3C 109.5 . .
C1 C4 H4A 109.5 . .
C1 C4 H4B 109.5 . .
H4A C4 H4B 109.5 . .
C1 C4 H4C 109.5 . .
H4A C4 H4C 109.5 . .
H4B C4 H4C 109.5 . .
C10 C5 C6 120.0(3) . .
C10 C5 C1 118.5(4) . .
C6 C5 C1 121.4(4) . .
C7 C6 C5 122.8(3) . .
C7 C6 H6A 118.6 . .
C5 C6 H6A 118.6 . .
C6 C7 C8 114.9(3) . .
C6 C7 C12 120.2(3) . .
C8 C7 C12 124.6(3) . .
O1 C8 C9 119.5(3) . .
O1 C8 C7 115.7(3) . .
C9 C8 C7 124.8(3) . .
C10 C9 C8 117.1(3) . .
C10 C9 C11 117.9(3) . .
C8 C9 C11 124.9(3) . .
C9 C10 C5 120.4(4) . .
C9 C10 H10A 119.8 . .
C5 C10 H10A 119.8 . .
C24 C11 C9 115.3(3) 2_776 .
C24 C11 H11A 108.4 2_776 .
C9 C11 H11A 108.4 . .
C24 C11 H11B 108.4 2_776 .
C9 C11 H11B 108.4 . .
H11A C11 H11B 107.5 . .
C13 C12 C7 116.8(3) . .
C13 C12 H12A 108.1 . .
C7 C12 H12A 108.1 . .
C13 C12 H12B 108.1 . .
C7 C12 H12B 108.1 . .
H12A C12 H12B 107.3 . .
C14 C13 C18 119.6(3) . .
C14 C13 C12 122.4(3) . .
C18 C13 C12 117.9(3) . .
C13 C14 C15 121.3(3) . .
C13 C14 H14A 119.3 . .
C15 C14 H14A 119.3 . .
C16 C15 C14 118.4(3) . .
C16 C15 H15A 120.8 . .
C14 C15 H15A 120.8 . .
C15 C16 C17 120.7(3) . .
C15 C16 C20 126.8(3) . .
C17 C16 C20 112.5(3) . .
C18 C17 C16 120.3(3) . .
C18 C17 C28 125.5(3) . .
C16 C17 C28 114.1(3) . .
C17 C18 O2 118.9(3) . .
C17 C18 C13 119.5(3) . .
O2 C18 C13 121.5(3) . .
O2 C19 H19A 109.5 . .
O2 C19 H19B 109.5 . .
H19A C19 H19B 109.5 . .
O2 C19 H19C 109.5 . .
H19A C19 H19C 109.5 . .
H19B C19 H19C 109.5 . .
C21 C20 C16 103.2(3) . .
C21 C20 C30 106.3(3) . .
C16 C20 C30 107.4(3) . .
C21 C20 H20A 113.0 . .
C16 C20 H20A 113.0 . .
C30 C20 H20A 113.0 . .
C26 C21 C22 121.3(3) . .
C26 C21 C20 125.8(3) . .
C22 C21 C20 112.9(3) . .
C23 C22 C21 120.6(3) . .
C23 C22 C28 125.1(3) . .
C21 C22 C28 114.3(3) . .
C22 C23 C24 119.1(3) . .
C22 C23 O3 119.2(3) . .
C24 C23 O3 121.7(3) . .
C25 C24 C23 119.2(3) . .
C25 C24 C11 122.3(3) . 2_776
C23 C24 C11 118.5(3) . 2_776
C26 C25 C24 122.6(3) . .
C26 C25 H25A 118.7 . .
C24 C25 H25A 118.7 . .
C21 C26 C25 117.2(4) . .
C21 C26 H26A 121.4 . .
C25 C26 H26A 121.4 . .
O3 C27 H27A 109.5 . .
O3 C27 H27B 109.5 . .
H27A C27 H27B 109.5 . .
O3 C27 H27C 109.5 . .
H27A C27 H27C 109.5 . .
H27B C27 H27C 109.5 . .
C22 C28 C17 101.1(3) . .
C22 C28 C29 107.7(3) . .
C17 C28 C29 108.5(3) . .
C22 C28 H28A 112.9 . .
C17 C28 H28A 112.9 . .
C29 C28 H28A 112.9 . .
C30 C29 C34 119.6(4) . .
C30 C29 C28 111.0(3) . .
C34 C29 C28 129.4(4) . .
C31 C30 C29 118.2(4) . .
C31 C30 C20 128.6(4) . .
C29 C30 C20 113.2(3) . .
C30 C31 C32 121.8(4) . .
C30 C31 H31A 119.1 . .
C32 C31 H31A 119.1 . .
C33 C32 C31 120.3(4) . .
C33 C32 H32A 119.9 . .
C31 C32 H32A 119.9 . .
C32 C33 C34 117.7(4) . .
C32 C33 H33A 121.1 . .
C34 C33 H33A 121.1 . .
C33 C34 C29 122.4(4) . .
C33 C34 H34A 118.8 . .
C29 C34 H34A 118.8 . .
Cl1 C35 Cl2 110.3(4) . .
Cl1 C35 H35A 109.6 . .
Cl2 C35 H35A 109.6 . .
Cl1 C35 H35B 109.6 . .
Cl2 C35 H35B 109.6 . .
H35A C35 H35B 108.1 . .
O4 C37 H37A 109.5 . .
O4 C37 H37B 109.5 . .
H37A C37 H37B 109.5 . .
O4 C37 H37C 109.5 . .
H37A C37 H37C 109.5 . .
H37B C37 H37C 109.5 . .
Cl3 C46 Cl4 113.8(4) . .
Cl3 C46 H46A 108.8 . .
Cl4 C46 H46A 108.8 . .
Cl3 C46 H46B 108.8 . .
Cl4 C46 H46B 108.8 . .
H46A C46 H46B 107.7 . .

loop_
_geom_bond_atom_site_label_1
_geom_bond_atom_site_label_2
_geom_bond_distance
_geom_bond_site_symmetry_2
Cl1 C35 1.718(6) .
Cl2 C35 1.720(6) .
Cl3 C46 1.678(8) .
Cl4 C46 1.858(9) .
O1 C8 1.338(4) .
O1 H1 0.8400 .
O2 C18 1.390(4) .
O2 C19 1.435(5) .
O3 C23 1.393(4) .
O3 C27 1.467(5) .
O4 C37 1.563(9) .
O4 H4 0.8400 .
C1 C5 1.478(5) .
C1 C3 1.532(7) .
C1 C2 1.554(8) .
C1 C4 1.606(8) .
C2 H2A 0.9800 .
C2 H2B 0.9800 .
C2 H2C 0.9800 .
C3 H3A 0.9800 .
C3 H3B 0.9800 .
C3 H3C 0.9800 .
C4 H4A 0.9800 .
C4 H4B 0.9800 .
C4 H4C 0.9800 .
C5 C10 1.416(6) .
C5 C6 1.427(6) .
C6 C7 1.359(5) .
C6 H6A 0.9500 .
C7 C8 1.433(6) .
C7 C12 1.559(5) .
C8 C9 1.433(5) .
C9 C10 1.368(5) .
C9 C11 1.534(6) .
C10 H10A 0.9500 .
C11 C24 1.513(5) 2_776
C11 H11A 0.9900 .
C11 H11B 0.9900 .
C12 C13 1.538(5) .
C12 H12A 0.9900 .
C12 H12B 0.9900 .
C13 C14 1.379(5) .
C13 C18 1.418(5) .
C14 C15 1.406(5) .
C14 H14A 0.9500 .
C15 C16 1.394(5) .
C15 H15A 0.9500 .
C16 C17 1.405(5) .
C16 C20 1.518(5) .
C17 C18 1.377(5) .
C17 C28 1.535(5) .
C19 H19A 0.9800 .
C19 H19B 0.9800 .
C19 H19C 0.9800 .
C20 C21 1.507(5) .
C20 C30 1.598(5) .
C20 H20A 1.0000 .
C21 C26 1.365(5) .
C21 C22 1.403(5) .
C22 C23 1.362(5) .
C22 C28 1.512(5) .
C23 C24 1.386(5) .
C24 C25 1.384(5) .
C24 C11 1.513(5) 2_776
C25 C26 1.379(6) .
C25 H25A 0.9500 .
C26 H26A 0.9500 .
C27 H27A 0.9800 .
C27 H27B 0.9800 .
C27 H27C 0.9800 .
C28 C29 1.560(5) .
C28 H28A 1.0000 .
C29 C30 1.425(5) .
C29 C34 1.431(6) .
C30 C31 1.408(6) .
C31 C32 1.450(7) .
C31 H31A 0.9500 .
C32 C33 1.403(7) .
C32 H32A 0.9500 .
C33 C34 1.426(7) .
C33 H33A 0.9500 .
C34 H34A 0.9500 .
C35 H35A 0.9900 .
C35 H35B 0.9900 .
C37 H37A 0.9800 .
C37 H37B 0.9800 .
C37 H37C 0.9800 .
C46 H46A 0.9900 .
C46 H46B 0.9900 .

loop_
_geom_torsion_atom_site_label_1
_geom_torsion_atom_site_label_2
_geom_torsion_atom_site_label_3
_geom_torsion_atom_site_label_4
_geom_torsion
_geom_torsion_site_symmetry_1
_geom_torsion_site_symmetry_4
C3 C1 C5 C10 -81.9(5) . .
C2 C1 C5 C10 161.1(5) . .
C4 C1 C5 C10 33.9(6) . .
C3 C1 C5 C6 95.5(5) . .
C2 C1 C5 C6 -21.5(7) . .
C4 C1 C5 C6 -148.7(5) . .
C10 C5 C6 C7 -0.5(6) . .
C1 C5 C6 C7 -177.9(4) . .
C5 C6 C7 C8 0.8(5) . .
C5 C6 C7 C12 -173.8(3) . .
C6 C7 C8 O1 -179.9(3) . .
C12 C7 C8 O1 -5.7(5) . .
C6 C7 C8 C9 0.0(6) . .
C12 C7 C8 C9 174.3(3) . .
O1 C8 C9 C10 178.8(3) . .
C7 C8 C9 C10 -1.1(6) . .
O1 C8 C9 C11 -4.9(6) . .
C7 C8 C9 C11 175.1(4) . .
C8 C9 C10 C5 1.4(5) . .
C11 C9 C10 C5 -175.2(3) . .
C6 C5 C10 C9 -0.6(6) . .
C1 C5 C10 C9 176.8(4) . .
C10 C9 C11 C24 -124.2(4) . 2_776
C8 C9 C11 C24 59.6(5) . 2_776
C6 C7 C12 C13 -125.8(4) . .
C8 C7 C12 C13 60.1(5) . .
C7 C12 C13 C14 20.4(6) . .
C7 C12 C13 C18 -157.9(4) . .
C18 C13 C14 C15 3.2(6) . .
C12 C13 C14 C15 -175.1(4) . .
C13 C14 C15 C16 -1.3(6) . .
C14 C15 C16 C17 -1.5(5) . .
C14 C15 C16 C20 176.1(3) . .
C15 C16 C17 C18 2.5(5) . .
C20 C16 C17 C18 -175.5(3) . .
C15 C16 C17 C28 179.1(3) . .
C20 C16 C17 C28 1.1(4) . .
C16 C17 C18 O2 175.6(3) . .
C28 C17 C18 O2 -0.5(5) . .
C16 C17 C18 C13 -0.6(5) . .
C28 C17 C18 C13 -176.8(3) . .
C19 O2 C18 C17 90.6(4) . .
C19 O2 C18 C13 -93.3(4) . .
C14 C13 C18 C17 -2.2(5) . .
C12 C13 C18 C17 176.2(3) . .
C14 C13 C18 O2 -178.3(3) . .
C12 C13 C18 O2 0.1(5) . .
C15 C16 C20 C21 -120.8(4) . .
C17 C16 C20 C21 57.1(4) . .
C15 C16 C20 C30 127.1(4) . .
C17 C16 C20 C30 -55.1(4) . .
C16 C20 C21 C26 121.9(4) . .
C30 C20 C21 C26 -125.1(4) . .
C16 C20 C21 C22 -57.7(4) . .
C30 C20 C21 C22 55.3(4) . .
C26 C21 C22 C23 -2.6(5) . .
C20 C21 C22 C23 177.0(3) . .
C26 C21 C22 C28 179.6(3) . .
C20 C21 C22 C28 -0.8(4) . .
C21 C22 C23 C24 1.6(5) . .
C28 C22 C23 C24 179.1(3) . .
C21 C22 C23 O3 -175.6(3) . .
C28 C22 C23 O3 2.0(5) . .
C27 O3 C23 C22 -93.0(4) . .
C27 O3 C23 C24 89.9(4) . .
C22 C23 C24 C25 0.7(5) . .
O3 C23 C24 C25 177.7(3) . .
C22 C23 C24 C11 -177.6(3) . 2_776
O3 C23 C24 C11 -0.5(5) . 2_776
C23 C24 C25 C26 -2.1(6) . .
C11 C24 C25 C26 176.2(4) 2_776 .
C22 C21 C26 C25 1.3(6) . .
C20 C21 C26 C25 -178.3(4) . .
C24 C25 C26 C21 1.1(6) . .
C23 C22 C28 C17 -120.1(4) . .
C21 C22 C28 C17 57.6(4) . .
C23 C22 C28 C29 126.2(4) . .
C21 C22 C28 C29 -56.2(4) . .
C18 C17 C28 C22 118.6(4) . .
C16 C17 C28 C22 -57.7(4) . .
C18 C17 C28 C29 -128.2(4) . .
C16 C17 C28 C29 55.4(4) . .
C22 C28 C29 C30 54.5(4) . .
C17 C28 C29 C30 -54.1(4) . .
C22 C28 C29 C34 -126.3(4) . .
C17 C28 C29 C34 125.0(4) . .
C34 C29 C30 C31 0.3(5) . .
C28 C29 C30 C31 179.6(3) . .
C34 C29 C30 C20 -179.1(3) . .
C28 C29 C30 C20 0.1(4) . .
C21 C20 C30 C31 125.5(4) . .
C16 C20 C30 C31 -124.5(4) . .
C21 C20 C30 C29 -55.1(4) . .
C16 C20 C30 C29 54.9(4) . .
C29 C30 C31 C32 -1.1(5) . .
C20 C30 C31 C32 178.3(4) . .
C30 C31 C32 C33 1.7(6) . .
C31 C32 C33 C34 -1.5(6) . .
C32 C33 C34 C29 0.7(6) . .
C30 C29 C34 C33 -0.2(6) . .
C28 C29 C34 C33 -179.3(4) . .
